data_7210776
loop_
_publ_author_name
'Liang, Li-Li'
'Zhao, Yi'
'Zhang, Yun-Qian'
'Tao, Zhu'
'Xue, Sai-Feng'
'Zhu, Qian-Jiang'
'Liu, Jing-Xin'

_publ_section_title
;
 Coordination nanotubes self-assembled from cucurbit[7]uril and lanthanide
 cations
;
_journal_issue 19
_journal_name_full CrystEngComm
_journal_page_first 3943
_journal_paper_doi 10.1039/c3ce40147b
_journal_volume 15
_journal_year 2013
_chemical_formula_sum 'C21 H58 Cl5 N14 O25.5 Tb Zn'
_chemical_formula_weight 1316.35
_chemical_name_systematic
;
?
;
_space_group_IT_number 15
_symmetry_cell_setting monoclinic
_symmetry_space_group_name_Hall '-C 2yc'
_symmetry_space_group_name_H-M 'C 1 2/c 1'
_atom_sites_solution_hydrogens geom
_atom_sites_solution_primary direct
_atom_sites_solution_secondary difmap
_audit_creation_method SHELXL-97
_cell_angle_alpha 90.00
_cell_angle_beta 104.690(3)
_cell_angle_gamma 90.00
_cell_formula_units_Z 8
_cell_length_a 26.375(2)
_cell_length_b 18.8405(17)
_cell_length_c 20.0249(18)
_cell_measurement_temperature 223(2)
_cell_volume 9625.5(14)
_computing_cell_refinement 'Bruker SMART'
_computing_data_collection 'Bruker SMART'
_computing_data_reduction 'Bruker SAINT'
_computing_molecular_graphics 'Bruker SHELXTL'
_computing_publication_material 'Bruker SHELXTL'
_computing_structure_refinement 'SHELXL-97 (Sheldrick, 1997)'
_computing_structure_solution 'SHELXS-97 (Sheldrick, 1990)'
_diffrn_ambient_temperature 223(2)
_diffrn_measured_fraction_theta_full 0.985
_diffrn_measured_fraction_theta_max 0.985
_diffrn_measurement_device_type 'Bruker CCD Area Detector'
_diffrn_measurement_method '\f and \w scan'
_diffrn_radiation_monochromator graphite
_diffrn_radiation_source 'fine-focus sealed tube'
_diffrn_radiation_type MoK\a
_diffrn_radiation_wavelength 0.71073
_diffrn_reflns_av_R_equivalents 0.0469
_diffrn_reflns_av_sigmaI/netI 0.0403
_diffrn_reflns_limit_h_max 32
_diffrn_reflns_limit_h_min -32
_diffrn_reflns_limit_k_max 23
_diffrn_reflns_limit_k_min -20
_diffrn_reflns_limit_l_max 23
_diffrn_reflns_limit_l_min -24
_diffrn_reflns_number 43254
_diffrn_reflns_theta_full 26.00
_diffrn_reflns_theta_max 26.00
_diffrn_reflns_theta_min 1.34
_exptl_absorpt_coefficient_mu 2.330
_exptl_absorpt_correction_T_max 0.6163
_exptl_absorpt_correction_T_min 0.5616
_exptl_absorpt_correction_type multi-scan
_exptl_absorpt_process_details 'SADABS (Bruker, 2008)'
_exptl_crystal_colour colorless
_exptl_crystal_density_diffrn 1.817
_exptl_crystal_density_method 'not measured'
_exptl_crystal_description block
_exptl_crystal_F_000 5328
_exptl_crystal_size_max 0.28
_exptl_crystal_size_mid 0.24
_exptl_crystal_size_min 0.23
_platon_squeeze_details
;
;
_refine_diff_density_max 1.845
_refine_diff_density_min -1.823
_refine_diff_density_rms 0.142
_refine_ls_extinction_method none
_refine_ls_goodness_of_fit_ref 1.062
_refine_ls_hydrogen_treatment constr
_refine_ls_matrix_type full
_refine_ls_number_parameters 501
_refine_ls_number_reflns 9335
_refine_ls_number_restraints 18
_refine_ls_restrained_S_all 1.113
_refine_ls_R_factor_all 0.0564
_refine_ls_R_factor_gt 0.0488
_refine_ls_shift/su_max 0.003
_refine_ls_shift/su_mean 0.000
_refine_ls_structure_factor_coef Fsqd
_refine_ls_weighting_details 'calc w=1/[\s^2^(Fo^2^)+(0.1018P)^2^+20.9351P] where P=(Fo^2^+2Fc^2^)/3'
_refine_ls_weighting_scheme calc
_refine_ls_wR_factor_gt 0.1468
_refine_ls_wR_factor_ref 0.1541
_reflns_number_gt 7734
_reflns_number_total 9335
_reflns_threshold_expression >2sigma(I)
_cod_data_source_file c3ce40147b.txt
_cod_data_source_block p9
_cod_original_cell_volume 9625.3(15)
_cod_original_sg_symbol_H-M 'C 2/c'
_cod_original_formula_sum 'C21 H58 Cl5 N14 O25.50 Tb Zn'
_cod_database_code 7210776

loop_
_symmetry_equiv_pos_as_xyz
'x, y, z'
'-x, y, -z+1/2'
'x+1/2, y+1/2, z'
'-x+1/2, y+1/2, -z+1/2'
'-x, -y, -z'
'x, -y, z-1/2'
'-x+1/2, -y+1/2, -z'
'x+1/2, -y+1/2, z-1/2'

loop_
_atom_site_label
_atom_site_type_symbol
_atom_site_fract_x
_atom_site_fract_y
_atom_site_fract_z
_atom_site_U_iso_or_equiv
_atom_site_adp_type
_atom_site_occupancy
_atom_site_symmetry_multiplicity
_atom_site_calc_flag
_atom_site_refinement_flags
Tb1 Tb 0.071970(6) 0.785860(9) 0.494681(8) 0.02613(5) Uani 1 1 d .
Zn1 Zn -0.36494(3) 1.04842(4) 0.68714(5) 0.0642(2) Uani 0.77 1 d P
Zn1' Zn -0.36596(12) 1.04865(15) 0.73250(18) 0.0736(9) Uani 0.23 1 d P
Cl1 Cl -0.37913(18) 1.0257(2) 0.5743(2) 0.2108(16) Uani 1 1 d U
Cl2 Cl -0.44271(7) 1.05624(10) 0.7126(2) 0.2246(17) Uani 1 1 d .
Cl3 Cl -0.31551(6) 0.96493(7) 0.75457(10) 0.0927(5) Uani 1 1 d .
Cl4 Cl -0.32548(4) 1.15380(6) 0.70293(6) 0.0481(3) Uani 1 1 d .
Cl5 Cl 0.0000 0.83166(10) 0.2500 0.0890(8) Uani 1 2 d SU
Cl5' Cl -0.22436(10) 1.27745(15) 0.85644(16) 0.0739(7) Uani 0.50 1 d PU
O1W O 0.15262(12) 0.7393(2) 0.56385(15) 0.0571(9) Uani 1 1 d .
O2W O 0.03760(12) 0.86724(15) 0.40273(14) 0.0442(8) Uani 1 1 d .
O3W O -0.01567(10) 0.80055(17) 0.49487(14) 0.0433(8) Uani 1 1 d .
O4W O 0.11335(12) 0.89597(15) 0.52098(13) 0.0439(7) Uani 1 1 d .
O5W O 0.05454(13) 0.67134(16) 0.53811(15) 0.0508(8) Uani 1 1 d .
O1 O 0.07057(10) 1.18495(14) 0.11039(12) 0.0327(6) Uani 1 1 d .
O2 O 0.13660(15) 1.01936(16) 0.13121(14) 0.0563(9) Uani 1 1 d .
O3 O -0.02618(10) 0.71512(12) 0.09857(13) 0.0309(6) Uani 1 1 d .
O4 O 0.13330(10) 0.78191(13) 0.42817(13) 0.0341(6) Uani 1 1 d .
O5 O 0.09304(10) 0.81870(15) 0.12030(13) 0.0393(7) Uani 1 1 d .
O6 O -0.05719(10) 1.14990(14) 0.09412(13) 0.0373(6) Uani 1 1 d .
O7 O 0.14639(11) 0.98839(15) 0.43463(13) 0.0430(7) Uani 1 1 d .
N1 N 0.13362(12) 0.71636(15) 0.33117(15) 0.0292(7) Uani 1 1 d .
N2 N 0.17286(11) 1.07602(16) 0.23460(15) 0.0310(7) Uani 1 1 d .
N3 N -0.05243(11) 0.65166(15) 0.18231(14) 0.0279(7) Uani 1 1 d .
N4 N 0.03178(11) 0.66532(15) 0.19264(14) 0.0272(7) Uani 1 1 d .
N5 N 0.04889(11) 1.24494(16) 0.20035(14) 0.0265(7) Uani 1 1 d .
N6 N 0.16850(11) 1.06123(16) 0.35344(14) 0.0306(7) Uani 1 1 d .
N7 N 0.17235(11) 0.82080(16) 0.34389(14) 0.0280(7) Uani 1 1 d .
N8 N 0.15790(11) 0.83370(16) 0.22006(14) 0.0277(7) Uani 1 1 d .
N9 N 0.18737(11) 0.94650(16) 0.35319(14) 0.0295(7) Uani 1 1 d .
N10 N 0.12300(11) 1.18490(16) 0.22225(14) 0.0270(7) Uani 1 1 d .
N11 N -0.04500(11) 1.23513(16) 0.17924(14) 0.0276(7) Uani 1 1 d .
N12 N -0.11640(11) 1.16842(16) 0.15923(14) 0.0285(7) Uani 1 1 d .
N13 N 0.11129(11) 0.73379(16) 0.20653(15) 0.0286(7) Uani 1 1 d .
N14 N 0.17798(12) 0.95865(16) 0.22989(15) 0.0307(7) Uani 1 1 d .
C1 C 0.16759(14) 1.1474(2) 0.20925(19) 0.0323(9) Uani 1 1 d .
H1A H 0.1642 1.1466 0.1594 0.039 Uiso 1 1 calc R
H1B H 0.1996 1.1737 0.2309 0.039 Uiso 1 1 calc R
C2 C 0.15884(14) 1.1278(2) 0.38379(18) 0.0313(9) Uani 1 1 d .
H2A H 0.1909 1.1564 0.3931 0.038 Uiso 1 1 calc R
H2B H 0.1507 1.1182 0.4281 0.038 Uiso 1 1 calc R
C3 C 0.20087(14) 1.05655(19) 0.30440(18) 0.0296(8) Uani 1 1 d .
H3A H 0.2345 1.0822 0.3204 0.036 Uiso 1 1 calc R
C4 C 0.14490(13) 0.77372(19) 0.37238(18) 0.0280(8) Uani 1 1 d .
C5 C 0.15273(13) 0.72226(19) 0.27034(18) 0.0271(8) Uani 1 1 d .
H5A H 0.1758 0.6821 0.2659 0.033 Uiso 1 1 calc R
C6 C -0.07129(13) 1.1811(2) 0.14023(17) 0.0289(8) Uani 1 1 d .
C7 C 0.07952(13) 1.20284(17) 0.17195(18) 0.0253(8) Uani 1 1 d .
C8 C -0.01596(13) 0.68127(18) 0.15350(16) 0.0253(8) Uani 1 1 d .
C9 C 0.11785(13) 0.79742(19) 0.17649(19) 0.0296(9) Uani 1 1 d .
C10 C 0.07904(13) 0.6788(2) 0.16954(17) 0.0309(9) Uani 1 1 d .
H10A H 0.0996 0.6349 0.1742 0.037 Uiso 1 1 calc R
H10B H 0.0689 0.6913 0.1205 0.037 Uiso 1 1 calc R
C11 C -0.00160(13) 1.27180(19) 0.16313(18) 0.0276(8) Uani 1 1 d .
H11A H -0.0037 1.3223 0.1738 0.033 Uiso 1 1 calc R
H11B H -0.0046 1.2677 0.1135 0.033 Uiso 1 1 calc R
C12 C 0.07270(13) 1.26205(19) 0.27266(17) 0.0265(8) Uani 1 1 d .
H12A H 0.0800 1.3135 0.2793 0.032 Uiso 1 1 calc R
C13 C 0.02949(13) 0.62088(18) 0.25159(18) 0.0278(8) Uani 1 1 d .
H13A H 0.0429 0.5724 0.2475 0.033 Uiso 1 1 calc R
C14 C 0.18232(13) 0.79306(18) 0.28044(18) 0.0271(8) Uani 1 1 d .
H14A H 0.2203 0.7863 0.2848 0.033 Uiso 1 1 calc R
C15 C -0.10808(13) 0.65408(19) 0.15011(18) 0.0280(8) Uani 1 1 d .
H15A H -0.1246 0.6116 0.1634 0.034 Uiso 1 1 calc R
H15B H -0.1135 0.6532 0.0999 0.034 Uiso 1 1 calc R
C16 C 0.20172(14) 0.87772(19) 0.38307(18) 0.0310(9) Uani 1 1 d .
H16A H 0.2391 0.8698 0.3870 0.037 Uiso 1 1 calc R
H16B H 0.1964 0.8770 0.4298 0.037 Uiso 1 1 calc R
C17 C 0.20846(12) 0.97528(19) 0.29918(17) 0.0270(8) Uani 1 1 d .
H17A H 0.2459 0.9627 0.3059 0.032 Uiso 1 1 calc R
C18 C 0.16497(13) 0.9977(2) 0.38442(17) 0.0303(8) Uani 1 1 d .
C19 C 0.18410(14) 0.89296(19) 0.19607(19) 0.0327(9) Uani 1 1 d .
H19A H 0.2215 0.8822 0.2044 0.039 Uiso 1 1 calc R
H19B H 0.1698 0.8986 0.1462 0.039 Uiso 1 1 calc R
C20 C 0.12415(14) 1.21765(18) 0.28819(18) 0.0264(8) Uani 1 1 d .
H20A H 0.1556 1.2476 0.3051 0.032 Uiso 1 1 calc R
C21 C 0.16006(16) 1.0183(2) 0.19190(19) 0.0364(9) Uani 1 1 d .

loop_
_atom_site_aniso_label
_atom_site_aniso_U_11
_atom_site_aniso_U_22
_atom_site_aniso_U_33
_atom_site_aniso_U_23
_atom_site_aniso_U_13
_atom_site_aniso_U_12
Tb1 0.03517(9) 0.02820(10) 0.01597(9) 0.00089(6) 0.00822(7) 0.00471(6)
Zn1 0.0529(4) 0.0355(4) 0.1011(6) 0.0151(4) 0.0140(4) -0.0043(3)
Zn1' 0.0817(17) 0.0483(15) 0.098(2) 0.0346(15) 0.0358(16) 0.0109(13)
Cl1 0.254(3) 0.174(2) 0.180(3) -0.047(2) 0.010(2) 0.003(2)
Cl2 0.0775(9) 0.0573(10) 0.562(5) 0.0702(18) 0.1228(17) 0.0101(8)
Cl3 0.0863(7) 0.0484(7) 0.1621(13) 0.0466(7) 0.0661(8) 0.0140(6)
Cl4 0.0535(5) 0.0345(5) 0.0607(6) 0.0095(5) 0.0225(4) 0.0054(4)
Cl5 0.178(2) 0.0474(10) 0.0341(9) 0.000 0.0140(11) 0.000
Cl5' 0.0746(12) 0.0764(15) 0.0845(15) 0.0094(12) 0.0457(11) 0.0391(11)
O1W 0.0505(16) 0.085(2) 0.0341(16) 0.0231(16) 0.0076(13) 0.0226(16)
O2W 0.0644(17) 0.0335(15) 0.0295(14) 0.0042(12) 0.0023(13) 0.0093(13)
O3W 0.0412(13) 0.0676(19) 0.0224(13) -0.0015(12) 0.0106(11) 0.0126(13)
O4W 0.0731(16) 0.0393(15) 0.0223(12) -0.0047(11) 0.0177(12) -0.0140(14)
O5W 0.0733(18) 0.0369(16) 0.0392(16) 0.0118(13) 0.0089(14) -0.0007(14)
O1 0.0437(12) 0.0381(14) 0.0171(11) 0.0000(10) 0.0093(10) 0.0000(12)
O2 0.098(2) 0.0402(16) 0.0235(14) 0.0090(12) 0.0016(15) 0.0010(16)
O3 0.0381(12) 0.0338(14) 0.0221(12) 0.0061(10) 0.0100(10) -0.0004(10)
O4 0.0448(12) 0.0379(15) 0.0247(12) 0.0011(10) 0.0183(10) 0.0017(11)
O5 0.0448(13) 0.0422(15) 0.0266(13) 0.0073(12) 0.0012(11) -0.0011(12)
O6 0.0527(13) 0.0340(14) 0.0315(13) -0.0057(11) 0.0222(10) -0.0056(12)
O7 0.0623(14) 0.0429(15) 0.0318(13) 0.0083(12) 0.0267(11) 0.0036(13)
N1 0.0379(14) 0.0306(16) 0.0212(14) -0.0022(11) 0.0116(12) 0.0010(12)
N2 0.0442(14) 0.0279(15) 0.0245(14) 0.0012(12) 0.0150(12) 0.0054(13)
N3 0.0348(13) 0.0266(15) 0.0227(14) 0.0000(12) 0.0081(11) -0.0042(12)
N4 0.0358(13) 0.0243(14) 0.0232(14) 0.0024(11) 0.0108(11) 0.0013(12)
N5 0.0329(13) 0.0324(16) 0.0142(13) -0.0006(11) 0.0059(10) -0.0022(12)
N6 0.0458(14) 0.0287(15) 0.0215(13) 0.0055(12) 0.0164(11) 0.0079(13)
N7 0.0332(13) 0.0329(16) 0.0178(13) 0.0029(12) 0.0065(11) 0.0037(12)
N8 0.0336(13) 0.0297(15) 0.0195(14) 0.0038(11) 0.0063(11) 0.0024(12)
N9 0.0409(14) 0.0289(15) 0.0190(14) 0.0028(12) 0.0084(11) 0.0054(13)
N10 0.0357(13) 0.0289(15) 0.0181(13) -0.0022(11) 0.0102(11) -0.0027(12)
N11 0.0359(13) 0.0279(15) 0.0198(14) 0.0004(12) 0.0086(11) -0.0046(12)
N12 0.0360(13) 0.0296(15) 0.0225(14) -0.0053(12) 0.0125(11) -0.0058(12)
N13 0.0332(14) 0.0292(15) 0.0218(14) 0.0032(12) 0.0040(11) -0.0002(12)
N14 0.0420(15) 0.0267(15) 0.0222(14) 0.0010(12) 0.0061(12) 0.0012(13)
C1 0.0415(17) 0.0328(19) 0.0254(17) 0.0037(15) 0.0136(14) 0.0020(15)
C2 0.0406(17) 0.0346(19) 0.0184(16) 0.0038(14) 0.0071(13) 0.0040(16)
C3 0.0374(16) 0.0302(19) 0.0230(16) 0.0003(14) 0.0109(13) 0.0017(15)
C4 0.0274(15) 0.0324(19) 0.0245(17) 0.0041(14) 0.0073(13) 0.0058(14)
C5 0.0298(15) 0.0325(19) 0.0190(16) 0.0002(13) 0.0060(13) 0.0064(14)
C6 0.0405(17) 0.0299(18) 0.0174(16) 0.0030(14) 0.0093(13) -0.0016(15)
C7 0.0370(16) 0.0195(16) 0.0216(16) 0.0034(13) 0.0114(13) -0.0044(13)
C8 0.0369(15) 0.0225(16) 0.0185(15) -0.0003(13) 0.0108(12) -0.0002(14)
C9 0.0310(15) 0.0322(19) 0.0276(18) 0.0007(14) 0.0112(13) 0.0057(14)
C10 0.0372(16) 0.039(2) 0.0191(16) -0.0039(15) 0.0123(13) 0.0027(16)
C11 0.0362(16) 0.0253(17) 0.0221(17) 0.0013(13) 0.0089(13) -0.0006(14)
C12 0.0346(15) 0.0238(16) 0.0207(16) -0.0015(14) 0.0061(13) -0.0029(14)
C13 0.0400(17) 0.0182(16) 0.0260(17) -0.0031(13) 0.0100(14) 0.0027(14)
C14 0.0311(15) 0.0321(19) 0.0205(16) 0.0018(13) 0.0109(13) 0.0068(14)
C15 0.0324(15) 0.0261(18) 0.0257(17) -0.0054(14) 0.0076(13) -0.0071(14)
C16 0.0352(16) 0.0328(19) 0.0223(17) 0.0035(15) 0.0021(14) 0.0036(15)
C17 0.0273(14) 0.0296(18) 0.0244(17) 0.0027(14) 0.0073(13) 0.0040(14)
C18 0.0383(16) 0.0344(19) 0.0197(16) 0.0019(14) 0.0098(13) 0.0022(15)
C19 0.0426(17) 0.0294(19) 0.0289(18) -0.0008(15) 0.0146(14) 0.0004(15)
C20 0.0322(16) 0.0285(18) 0.0182(16) 0.0042(13) 0.0057(13) -0.0003(13)
C21 0.053(2) 0.030(2) 0.0291(19) 0.0026(15) 0.0147(16) -0.0002(17)

loop_
_atom_type_symbol
_atom_type_description
_atom_type_scat_dispersion_real
_atom_type_scat_dispersion_imag
_atom_type_scat_source
C C 0.0033 0.0016 'International Tables Vol C Tables 4.2.6.8 and 6.1.1.4'
H H 0.0000 0.0000 'International Tables Vol C Tables 4.2.6.8 and 6.1.1.4'
N N 0.0061 0.0033 'International Tables Vol C Tables 4.2.6.8 and 6.1.1.4'
O O 0.0106 0.0060 'International Tables Vol C Tables 4.2.6.8 and 6.1.1.4'
Cl Cl 0.1484 0.1585 'International Tables Vol C Tables 4.2.6.8 and 6.1.1.4'
Tb Tb -0.1723 4.1537 'International Tables Vol C Tables 4.2.6.8 and 6.1.1.4'
Zn Zn 0.2839 1.4301 'International Tables Vol C Tables 4.2.6.8 and 6.1.1.4'

loop_
_geom_angle_atom_site_label_1
_geom_angle_atom_site_label_2
_geom_angle_atom_site_label_3
_geom_angle
_geom_angle_site_symmetry_1
_geom_angle_site_symmetry_3
O3W Tb1 O4W 107.49(11) . .
O3W Tb1 O4 146.44(9) . .
O4W Tb1 O4 78.84(9) . .
O3W Tb1 O3 76.09(9) . 2
O4W Tb1 O3 142.53(9) . 2
O4 Tb1 O3 79.69(9) . 2
O3W Tb1 O1 73.25(9) . 6_576
O4W Tb1 O1 72.48(9) . 6_576
O4 Tb1 O1 137.81(9) . 6_576
O3 Tb1 O1 139.96(9) 2 6_576
O3W Tb1 O2W 75.07(11) . .
O4W Tb1 O2W 70.67(9) . .
O4 Tb1 O2W 76.36(10) . .
O3 Tb1 O2W 74.63(9) 2 .
O1 Tb1 O2W 120.19(9) 6_576 .
O3W Tb1 O1W 141.27(10) . .
O4W Tb1 O1W 84.21(12) . .
O4 Tb1 O1W 71.14(10) . .
O3 Tb1 O1W 116.91(11) 2 .
O1 Tb1 O1W 75.70(10) 6_576 .
O2W Tb1 O1W 142.10(11) . .
O3W Tb1 O5W 79.97(11) . .
O4W Tb1 O5W 146.26(9) . .
O4 Tb1 O5W 113.49(10) . .
O3 Tb1 O5W 71.00(9) 2 .
O1 Tb1 O5W 78.77(10) 6_576 .
O2W Tb1 O5W 141.36(10) . .
O1W Tb1 O5W 71.71(12) . .
Zn1' Zn1 Cl4 89.2(2) . .
Zn1' Zn1 Cl1 164.6(2) . .
Cl4 Zn1 Cl1 105.46(12) . .
Zn1' Zn1 Cl2 61.0(2) . .
Cl4 Zn1 Cl2 109.33(7) . .
Cl1 Zn1 Cl2 108.34(17) . .
Zn1' Zn1 Cl3 64.40(19) . .
Cl4 Zn1 Cl3 110.96(6) . .
Cl1 Zn1 Cl3 113.20(12) . .
Cl2 Zn1 Cl3 109.42(10) . .
Zn1 Zn1' Cl2 95.0(3) . .
Zn1 Zn1' Cl3 91.7(2) . .
Cl2 Zn1' Cl3 133.00(16) . .
Zn1 Zn1' Cl4 68.37(18) . .
Cl2 Zn1' Cl4 112.97(14) . .
Cl3 Zn1' Cl4 112.72(15) . .
Zn1' Cl2 Zn1 24.02(11) . .
Zn1' Cl3 Zn1 23.89(10) . .
Zn1 Cl4 Zn1' 22.47(9) . .
C7 O1 Tb1 148.6(2) . 6_575
C8 O3 Tb1 160.7(2) . 2
C4 O4 Tb1 151.6(2) . .
C4 N1 C5 112.8(3) . .
C4 N1 C15 122.4(3) . 2
C5 N1 C15 124.6(3) . 2
C21 N2 C1 122.5(3) . .
C21 N2 C3 112.6(3) . .
C1 N2 C3 123.9(3) . .
C8 N3 C13 112.3(3) . 2
C8 N3 C15 123.0(3) . .
C13 N3 C15 124.6(3) 2 .
C8 N4 C10 121.9(3) . .
C8 N4 C13 112.1(3) . .
C10 N4 C13 124.7(3) . .
C7 N5 C11 123.9(3) . .
C7 N5 C12 113.1(3) . .
C11 N5 C12 122.9(3) . .
C18 N6 C2 122.1(3) . .
C18 N6 C3 111.9(3) . .
C2 N6 C3 122.1(3) . .
C4 N7 C16 122.0(3) . .
C4 N7 C14 111.4(3) . .
C16 N7 C14 123.6(3) . .
C9 N8 C14 112.2(3) . .
C9 N8 C19 121.7(3) . .
C14 N8 C19 122.4(3) . .
C18 N9 C16 123.1(3) . .
C18 N9 C17 111.9(3) . .
C16 N9 C17 122.7(3) . .
C7 N10 C20 112.7(3) . .
C7 N10 C1 123.8(3) . .
C20 N10 C1 122.7(3) . .
C6 N11 C12 112.1(3) . 2
C6 N11 C11 123.2(3) . .
C12 N11 C11 123.1(3) 2 .
C6 N12 C2 121.8(3) . 2
C6 N12 C20 112.6(3) . 2
C2 N12 C20 122.6(3) 2 2
C9 N13 C10 122.2(3) . .
C9 N13 C5 111.2(3) . .
C10 N13 C5 123.9(3) . .
C21 N14 C19 120.5(3) . .
C21 N14 C17 112.5(3) . .
C19 N14 C17 122.3(3) . .
N2 C1 N10 113.8(3) . .
N2 C1 H1A 108.8 . .
N10 C1 H1A 108.8 . .
N2 C1 H1B 108.8 . .
N10 C1 H1B 108.8 . .
H1A C1 H1B 107.7 . .
N6 C2 N12 113.7(3) . 2
N6 C2 H2A 108.8 . .
N12 C2 H2A 108.8 2 .
N6 C2 H2B 108.8 . .
N12 C2 H2B 108.8 2 .
H2A C2 H2B 107.7 . .
N2 C3 N6 113.0(3) . .
N2 C3 C17 103.1(3) . .
N6 C3 C17 102.3(3) . .
N2 C3 H3A 112.5 . .
N6 C3 H3A 112.5 . .
C17 C3 H3A 112.5 . .
O4 C4 N1 125.8(3) . .
O4 C4 N7 125.2(3) . .
N1 C4 N7 109.0(3) . .
N1 C5 N13 113.9(3) . .
N1 C5 C14 103.4(3) . .
N13 C5 C14 103.1(3) . .
N1 C5 H5A 111.9 . .
N13 C5 H5A 111.9 . .
C14 C5 H5A 111.9 . .
O6 C6 N12 125.4(3) . .
O6 C6 N11 125.6(3) . .
N12 C6 N11 109.0(3) . .
O1 C7 N5 126.3(3) . .
O1 C7 N10 125.4(3) . .
N5 C7 N10 108.3(3) . .
O3 C8 N4 126.6(3) . .
O3 C8 N3 124.7(3) . .
N4 C8 N3 108.7(3) . .
O5 C9 N8 124.9(3) . .
O5 C9 N13 126.5(3) . .
N8 C9 N13 108.6(3) . .
N13 C10 N4 114.1(3) . .
N13 C10 H10A 108.7 . .
N4 C10 H10A 108.7 . .
N13 C10 H10B 108.7 . .
N4 C10 H10B 108.7 . .
H10A C10 H10B 107.6 . .
N11 C11 N5 113.4(3) . .
N11 C11 H11A 108.9 . .
N5 C11 H11A 108.9 . .
N11 C11 H11B 108.9 . .
N5 C11 H11B 108.9 . .
H11A C11 H11B 107.7 . .
N11 C12 N5 114.9(3) 2 .
N11 C12 C20 104.0(3) 2 .
N5 C12 C20 102.3(3) . .
N11 C12 H12A 111.7 2 .
N5 C12 H12A 111.7 . .
C20 C12 H12A 111.7 . .
N3 C13 N4 114.9(3) 2 .
N3 C13 C13 102.9(3) 2 2
N4 C13 C13 102.4(3) . 2
N3 C13 H13A 112.0 2 .
N4 C13 H13A 112.0 . .
C13 C13 H13A 112.0 2 .
N8 C14 N7 113.6(3) . .
N8 C14 C5 104.4(3) . .
N7 C14 C5 103.2(3) . .
N8 C14 H14A 111.7 . .
N7 C14 H14A 111.7 . .
C5 C14 H14A 111.7 . .
N3 C15 N1 113.3(3) . 2
N3 C15 H15A 108.9 . .
N1 C15 H15A 108.9 2 .
N3 C15 H15B 108.9 . .
N1 C15 H15B 108.9 2 .
H15A C15 H15B 107.7 . .
N7 C16 N9 113.4(3) . .
N7 C16 H16A 108.9 . .
N9 C16 H16A 108.9 . .
N7 C16 H16B 108.9 . .
N9 C16 H16B 108.9 . .
H16A C16 H16B 107.7 . .
N9 C17 N14 114.2(3) . .
N9 C17 C3 103.9(3) . .
N14 C17 C3 103.2(3) . .
N9 C17 H17A 111.7 . .
N14 C17 H17A 111.7 . .
C3 C17 H17A 111.7 . .
O7 C18 N6 125.5(3) . .
O7 C18 N9 125.4(3) . .
N6 C18 N9 109.0(3) . .
N14 C19 N8 112.6(3) . .
N14 C19 H19A 109.1 . .
N8 C19 H19A 109.1 . .
N14 C19 H19B 109.1 . .
N8 C19 H19B 109.1 . .
H19A C19 H19B 107.8 . .
N10 C20 N12 114.4(3) . 2
N10 C20 C12 103.3(3) . .
N12 C20 C12 102.2(3) 2 .
N10 C20 H20A 112.0 . .
N12 C20 H20A 112.0 2 .
C12 C20 H20A 112.0 . .
O2 C21 N2 126.4(4) . .
O2 C21 N14 125.7(4) . .
N2 C21 N14 107.9(3) . .

loop_
_geom_bond_atom_site_label_1
_geom_bond_atom_site_label_2
_geom_bond_distance
_geom_bond_site_symmetry_2
Tb1 O3W 2.329(3) .
Tb1 O4W 2.341(3) .
Tb1 O4 2.343(3) .
Tb1 O3 2.362(2) 2
Tb1 O1 2.391(2) 6_576
Tb1 O2W 2.391(3) .
Tb1 O1W 2.391(3) .
Tb1 O5W 2.414(3) .
Zn1 Zn1' 0.915(4) .
Zn1 Cl4 2.2266(13) .
Zn1 Cl1 2.237(4) .
Zn1 Cl2 2.241(3) .
Zn1 Cl3 2.2595(17) .
Zn1' Cl2 1.967(4) .
Zn1' Cl3 2.039(3) .
Zn1' Cl4 2.395(3) .
O1 C7 1.241(4) .
O1 Tb1 2.391(2) 6_575
O2 C21 1.216(5) .
O3 C8 1.241(4) .
O3 Tb1 2.362(2) 2
O4 C4 1.241(5) .
O5 C9 1.217(4) .
O6 C6 1.229(4) .
O7 C18 1.237(5) .
N1 C4 1.346(5) .
N1 C5 1.436(5) .
N1 C15 1.449(5) 2
N2 C21 1.371(5) .
N2 C1 1.432(5) .
N2 C3 1.453(4) .
N3 C8 1.361(4) .
N3 C13 1.431(4) 2
N3 C15 1.447(4) .
N4 C8 1.338(4) .
N4 C10 1.458(5) .
N4 C13 1.461(5) .
N5 C7 1.356(5) .
N5 C11 1.443(4) .
N5 C12 1.461(4) .
N6 C18 1.362(5) .
N6 C2 1.445(5) .
N6 C3 1.458(5) .
N7 C4 1.359(5) .
N7 C16 1.434(5) .
N7 C14 1.458(5) .
N8 C9 1.370(4) .
N8 C14 1.438(4) .
N8 C19 1.457(5) .
N9 C18 1.363(5) .
N9 C16 1.437(5) .
N9 C17 1.442(5) .
N10 C7 1.363(4) .
N10 C20 1.451(4) .
N10 C1 1.451(5) .
N11 C6 1.361(5) .
N11 C12 1.441(5) 2
N11 C11 1.442(5) .
N12 C6 1.359(5) .
N12 C2 1.446(4) 2
N12 C20 1.456(4) 2
N13 C9 1.372(5) .
N13 C10 1.424(5) .
N13 C5 1.472(4) .
N14 C21 1.373(5) .
N14 C19 1.439(5) .
N14 C17 1.451(4) .
C1 H1A 0.9800 .
C1 H1B 0.9800 .
C2 N12 1.446(4) 2
C2 H2A 0.9800 .
C2 H2B 0.9800 .
C3 C17 1.551(5) .
C3 H3A 0.9900 .
C5 C14 1.533(5) .
C5 H5A 0.9900 .
C10 H10A 0.9800 .
C10 H10B 0.9800 .
C11 H11A 0.9800 .
C11 H11B 0.9800 .
C12 N11 1.441(5) 2
C12 C20 1.557(5) .
C12 H12A 0.9900 .
C13 N3 1.431(4) 2
C13 C13 1.541(7) 2
C13 H13A 0.9900 .
C14 H14A 0.9900 .
C15 N1 1.449(5) 2
C15 H15A 0.9800 .
C15 H15B 0.9800 .
C16 H16A 0.9800 .
C16 H16B 0.9800 .
C17 H17A 0.9900 .
C19 H19A 0.9800 .
C19 H19B 0.9800 .
C20 N12 1.456(4) 2
C20 H20A 0.9900 .

loop_
_platon_squeeze_void_nr
_platon_squeeze_void_average_x
_platon_squeeze_void_average_y
_platon_squeeze_void_average_z
_platon_squeeze_void_volume
_platon_squeeze_void_count_electrons
_platon_squeeze_void_content
1 -0.003 -0.010 0.000 1183 403 ' '
2 0.009 0.001 0.500 1183 403 ' '
3 0.500 0.000 0.256 477 139 ' '
4 0.000 0.500 0.261 477 139 ' '
